data_7017127
loop_
_publ_author_name
'Karagiannidis, Louise E.'
'Gale, Philip A.'
'Light, Mark E.'
'Massi, Massimiliano'
'Ogden, Mark I.'

_publ_section_title
;
 Further insight into the coordination of 2,5-dicarbothioamidopyrroles:
 the case of Cu and Co complexes.
;
_journal_issue 45
_journal_name_full 'Dalton transactions (Cambridge, England : 2003)'
_journal_page_first 12097
_journal_page_last 12105
_journal_paper_doi 10.1039/c1dt10441a
_journal_volume 40
_journal_year 2011
_chemical_compound_source 'Mark Ogden'
_chemical_formula_sum 'C30 H18 Cl Cu N3 S2'
_chemical_formula_weight 583.58
_chemical_name_systematic
;
?
;
_space_group_IT_number 14
_symmetry_cell_setting monoclinic
_symmetry_space_group_name_Hall '-P 2yn'
_symmetry_space_group_name_H-M 'P 1 21/n 1'
_atom_sites_solution_hydrogens geom
_atom_sites_solution_primary direct
_atom_sites_solution_secondary difmap
_audit_creation_method SHELXL-97
_cell_angle_alpha 90.00
_cell_angle_beta 99.7560(10)
_cell_angle_gamma 90.00
_cell_formula_units_Z 4
_cell_length_a 12.3901(2)
_cell_length_b 7.73120(10)
_cell_length_c 24.4174(4)
_cell_measurement_reflns_used 23915
_cell_measurement_temperature 120(2)
_cell_measurement_theta_max 27.48
_cell_measurement_theta_min 2.91
_cell_volume 2305.13(6)
_computing_cell_refinement 'DENZO (Otwinowski & Minor, 1997) & COLLECT (Hooft, R.W.W., 1998)'
_computing_data_collection 'COLLECT (Hooft, R.W.W., 1998)'
_computing_data_reduction 'DENZO (Otwinowski & Minor, 1997) & COLLECT (Hooft, R.W.W., 1998)'
_computing_molecular_graphics 'CAMERON (Watkin, et al., 1993)'
_computing_publication_material 'WINGX (Farrugia, 1998)'
_computing_structure_refinement 'SHELXL-97 (Sheldrick, 2008)'
_computing_structure_solution 'SHELXS-97 (Sheldrick, 1997)'
_diffrn_ambient_temperature 120(2)
_diffrn_detector_area_resol_mean 9.091
_diffrn_measured_fraction_theta_full 0.997
_diffrn_measured_fraction_theta_max 0.997
_diffrn_measurement_device_type 'Bruker-Nonius CCD camera on \k-goniostat'
_diffrn_measurement_method '\f & \w scans to fill the asymmetric unit'
_diffrn_radiation_monochromator '10cm confocal mirrors'
_diffrn_radiation_source 'Bruker Nonius FR591 Rotating Anode'
_diffrn_radiation_type MoK\a
_diffrn_radiation_wavelength 0.71073
_diffrn_reflns_av_R_equivalents 0.0564
_diffrn_reflns_av_sigmaI/netI 0.0465
_diffrn_reflns_limit_h_max 15
_diffrn_reflns_limit_h_min -15
_diffrn_reflns_limit_k_max 9
_diffrn_reflns_limit_k_min -9
_diffrn_reflns_limit_l_max 30
_diffrn_reflns_limit_l_min -30
_diffrn_reflns_number 21672
_diffrn_reflns_theta_full 26.37
_diffrn_reflns_theta_max 26.37
_diffrn_reflns_theta_min 3.12
_diffrn_standards_number 0
_exptl_absorpt_coefficient_mu 1.273
_exptl_absorpt_correction_T_max 0.963
_exptl_absorpt_correction_T_min 0.767
_exptl_absorpt_correction_type multi-scan
_exptl_absorpt_process_details
;
SADABS V2.10 (Sheldrick, G.M., 2003)
;
_exptl_crystal_colour Orange
_exptl_crystal_density_diffrn 1.682
_exptl_crystal_density_method 'not measured'
_exptl_crystal_description Plate
_exptl_crystal_F_000 1188
_exptl_crystal_size_max 0.2
_exptl_crystal_size_mid 0.16
_exptl_crystal_size_min 0.03
_refine_diff_density_max 0.490
_refine_diff_density_min -0.556
_refine_diff_density_rms 0.104
_refine_ls_extinction_method none
_refine_ls_goodness_of_fit_ref 1.650
_refine_ls_hydrogen_treatment constr
_refine_ls_matrix_type full
_refine_ls_number_parameters 334
_refine_ls_number_reflns 4702
_refine_ls_number_restraints 0
_refine_ls_restrained_S_all 1.650
_refine_ls_R_factor_all 0.0589
_refine_ls_R_factor_gt 0.0465
_refine_ls_shift/su_max 0.004
_refine_ls_shift/su_mean 0.001
_refine_ls_structure_factor_coef Fsqd
_refine_ls_weighting_details 'calc w=1/[\s^2^(Fo^2^)+(0.0000P)^2^+1.1013P] where P=(Fo^2^+2Fc^2^)/3'
_refine_ls_weighting_scheme calc
_refine_ls_wR_factor_gt 0.0922
_refine_ls_wR_factor_ref 0.0972
_reflns_number_gt 3992
_reflns_number_total 4702
_reflns_threshold_expression >2\s(I)
_cod_data_source_file c1dt10441a.txt
_cod_data_source_block 2009sot0140_complex_6
_cod_depositor_comments
;
The following automatic conversions were performed:

'_symmetry_cell_setting' value 'Monoclinic' changed to 'monoclinic'
according to /home/saulius/struct/CIF-dictionaries/cif_core.dic
dictionary named 'cif_core.dic' version 2.4.1 from 2010-06-29.

Automatic conversion script
Id: cif_fix_values 1715 2011-07-08 13:25:40Z adriana 
;
_cod_original_sg_symbol_H-M P2(1)/n
_cod_database_code 7017127

loop_
_symmetry_equiv_pos_as_xyz
'x, y, z'
'-x+1/2, y+1/2, -z+1/2'
'-x, -y, -z'
'x-1/2, -y-1/2, z-1/2'

loop_
_atom_site_label
_atom_site_type_symbol
_atom_site_fract_x
_atom_site_fract_y
_atom_site_fract_z
_atom_site_U_iso_or_equiv
_atom_site_adp_type
_atom_site_occupancy
_atom_site_symmetry_multiplicity
_atom_site_calc_flag
_atom_site_refinement_flags
Cu1 Cu 0.76943(3) 0.49234(5) -0.003410(14) 0.01266(12) Uani 1 1 d .
Cl1 Cl 0.84416(6) 0.54965(10) 0.08177(3) 0.01635(18) Uani 1 1 d .
S1 S 0.43236(6) 0.23478(10) -0.03680(3) 0.01392(18) Uani 1 1 d .
S2 S 0.89489(6) 0.76293(10) -0.14670(3) 0.01467(18) Uani 1 1 d .
N1 N 0.6288(2) 0.3341(3) 0.00541(10) 0.0125(5) Uani 1 1 d .
N2 N 0.69180(19) 0.4773(3) -0.07584(10) 0.0122(5) Uani 1 1 d .
N3 N 0.86866(19) 0.6420(3) -0.05092(10) 0.0120(5) Uani 1 1 d .
C1 C 0.4779(2) 0.1989(4) 0.03347(12) 0.0127(6) Uani 1 1 d .
C2 C 0.4213(3) 0.1215(4) 0.07227(13) 0.0165(7) Uani 1 1 d .
H2 H 0.3474 0.0850 0.0620 0.020 Uiso 1 1 calc R
C3 C 0.4768(3) 0.1004(4) 0.12558(12) 0.0183(7) Uani 1 1 d .
H3 H 0.4404 0.0485 0.1527 0.022 Uiso 1 1 calc R
C4 C 0.5860(3) 0.1539(4) 0.14084(12) 0.0170(7) Uani 1 1 d .
H4 H 0.6229 0.1343 0.1777 0.020 Uiso 1 1 calc R
C5 C 0.6409(3) 0.2346(4) 0.10316(12) 0.0147(7) Uani 1 1 d .
H5 H 0.7142 0.2732 0.1140 0.018 Uiso 1 1 calc R
C6 C 0.5859(2) 0.2580(4) 0.04870(12) 0.0118(6) Uani 1 1 d .
C7 C 0.5575(2) 0.3268(4) -0.04175(12) 0.0123(6) Uani 1 1 d .
C8 C 0.5928(2) 0.4017(4) -0.09056(12) 0.0122(6) Uani 1 1 d .
C9 C 0.5577(2) 0.4234(4) -0.14831(12) 0.0122(6) Uani 1 1 d .
C10 C 0.6418(2) 0.5215(4) -0.16754(12) 0.0115(6) Uani 1 1 d .
C11 C 0.7231(2) 0.5506(4) -0.12070(12) 0.0113(6) Uani 1 1 d .
C12 C 0.8243(2) 0.6435(4) -0.10459(12) 0.0128(6) Uani 1 1 d .
C13 C 0.9924(2) 0.8153(4) -0.08896(12) 0.0139(7) Uani 1 1 d .
C14 C 1.0851(2) 0.9177(4) -0.08743(13) 0.0170(7) Uani 1 1 d .
H14 H 1.1016 0.9709 -0.1201 0.020 Uiso 1 1 calc R
C15 C 1.1519(3) 0.9390(4) -0.03699(13) 0.0171(7) Uani 1 1 d .
H15 H 1.2161 1.0077 -0.0347 0.020 Uiso 1 1 calc R
C16 C 1.1269(2) 0.8607(4) 0.01131(13) 0.0166(7) Uani 1 1 d .
H16 H 1.1747 0.8768 0.0457 0.020 Uiso 1 1 calc R
C17 C 1.0334(2) 0.7602(4) 0.00959(13) 0.0149(7) Uani 1 1 d .
H17 H 1.0165 0.7081 0.0423 0.018 Uiso 1 1 calc R
C18 C 0.9653(2) 0.7379(4) -0.04136(12) 0.0119(6) Uani 1 1 d .
C19 C 0.4608(2) 0.3430(4) -0.18225(12) 0.0121(6) Uani 1 1 d .
C20 C 0.3599(2) 0.3383(4) -0.16452(12) 0.0132(6) Uani 1 1 d .
H20 H 0.3510 0.3972 -0.1314 0.016 Uiso 1 1 calc R
C21 C 0.2715(3) 0.2483(4) -0.19465(13) 0.0177(7) Uani 1 1 d .
H21 H 0.2035 0.2438 -0.1816 0.021 Uiso 1 1 calc R
C22 C 0.2832(3) 0.1658(4) -0.24352(13) 0.0197(7) Uani 1 1 d .
H22 H 0.2233 0.1039 -0.2639 0.024 Uiso 1 1 calc R
C23 C 0.3817(3) 0.1730(4) -0.26284(13) 0.0190(7) Uani 1 1 d .
H23 H 0.3888 0.1194 -0.2970 0.023 Uiso 1 1 calc R
C24 C 0.4702(3) 0.2589(4) -0.23214(12) 0.0155(7) Uani 1 1 d .
H24 H 0.5382 0.2607 -0.2451 0.019 Uiso 1 1 calc R
C25 C 0.6408(2) 0.5882(4) -0.22456(12) 0.0122(6) Uani 1 1 d .
C26 C 0.5472(2) 0.6677(4) -0.25357(12) 0.0156(7) Uani 1 1 d .
H26 H 0.4837 0.6772 -0.2368 0.019 Uiso 1 1 calc R
C27 C 0.5457(3) 0.7331(4) -0.30667(12) 0.0175(7) Uani 1 1 d .
H27 H 0.4815 0.7875 -0.3258 0.021 Uiso 1 1 calc R
C28 C 0.6375(3) 0.7195(4) -0.33173(12) 0.0168(7) Uani 1 1 d .
H28 H 0.6362 0.7637 -0.3681 0.020 Uiso 1 1 calc R
C29 C 0.7314(3) 0.6409(4) -0.30350(12) 0.0155(7) Uani 1 1 d .
H29 H 0.7947 0.6323 -0.3205 0.019 Uiso 1 1 calc R
C30 C 0.7331(2) 0.5743(4) -0.25022(12) 0.0134(6) Uani 1 1 d .
H30 H 0.7973 0.5193 -0.2313 0.016 Uiso 1 1 calc R

loop_
_atom_site_aniso_label
_atom_site_aniso_U_11
_atom_site_aniso_U_22
_atom_site_aniso_U_33
_atom_site_aniso_U_23
_atom_site_aniso_U_13
_atom_site_aniso_U_12
Cu1 0.0124(2) 0.0161(2) 0.00910(19) 0.00010(15) 0.00079(15) -0.00068(15)
Cl1 0.0151(4) 0.0236(4) 0.0100(3) -0.0025(3) 0.0012(3) -0.0022(3)
S1 0.0124(4) 0.0160(4) 0.0134(4) -0.0001(3) 0.0022(3) -0.0020(3)
S2 0.0140(4) 0.0182(4) 0.0115(4) 0.0020(3) 0.0013(3) -0.0029(3)
N1 0.0134(13) 0.0146(14) 0.0099(12) -0.0001(11) 0.0034(10) 0.0006(11)
N2 0.0071(12) 0.0175(14) 0.0112(12) -0.0007(11) -0.0005(10) -0.0032(10)
N3 0.0115(13) 0.0139(14) 0.0101(12) 0.0008(10) 0.0008(10) -0.0009(10)
C1 0.0142(16) 0.0121(16) 0.0119(14) 0.0002(13) 0.0023(12) 0.0006(12)
C2 0.0142(16) 0.0171(18) 0.0193(16) -0.0028(14) 0.0064(13) -0.0016(13)
C3 0.0276(19) 0.0161(18) 0.0137(15) 0.0033(14) 0.0111(14) 0.0012(14)
C4 0.0233(18) 0.0167(18) 0.0115(15) -0.0002(13) 0.0041(13) 0.0034(14)
C5 0.0165(16) 0.0145(17) 0.0135(15) 0.0007(13) 0.0038(13) 0.0021(13)
C6 0.0117(15) 0.0104(16) 0.0143(14) -0.0005(12) 0.0047(12) 0.0038(12)
C7 0.0131(16) 0.0118(16) 0.0118(14) -0.0013(12) 0.0019(12) -0.0010(12)
C8 0.0105(15) 0.0122(16) 0.0146(15) -0.0006(13) 0.0037(12) 0.0018(12)
C9 0.0122(15) 0.0135(17) 0.0115(14) -0.0022(13) 0.0034(12) 0.0005(12)
C10 0.0117(15) 0.0123(16) 0.0102(14) -0.0003(12) 0.0009(12) 0.0032(12)
C11 0.0095(15) 0.0125(16) 0.0123(14) 0.0010(12) 0.0026(12) 0.0032(12)
C12 0.0148(16) 0.0126(17) 0.0119(14) 0.0001(12) 0.0048(12) 0.0026(12)
C13 0.0112(15) 0.0154(17) 0.0142(15) -0.0012(13) -0.0005(12) 0.0015(12)
C14 0.0152(16) 0.0169(18) 0.0200(16) 0.0019(14) 0.0061(13) 0.0005(13)
C15 0.0118(16) 0.0168(17) 0.0222(16) -0.0015(14) 0.0016(13) -0.0027(13)
C16 0.0132(16) 0.0203(18) 0.0157(15) -0.0049(14) 0.0011(13) -0.0001(13)
C17 0.0132(16) 0.0158(17) 0.0160(15) 0.0012(13) 0.0033(13) 0.0020(13)
C18 0.0118(15) 0.0108(16) 0.0124(14) 0.0014(12) -0.0004(12) 0.0033(12)
C19 0.0144(16) 0.0110(16) 0.0098(14) 0.0015(12) -0.0011(12) 0.0009(12)
C20 0.0138(16) 0.0123(16) 0.0126(14) 0.0003(12) -0.0002(12) 0.0028(12)
C21 0.0121(16) 0.0190(18) 0.0212(16) 0.0006(14) 0.0009(13) 0.0015(13)
C22 0.0161(17) 0.0168(18) 0.0231(17) -0.0025(14) -0.0061(14) -0.0023(14)
C23 0.0246(18) 0.0188(18) 0.0122(15) -0.0040(14) -0.0006(13) 0.0028(14)
C24 0.0164(17) 0.0177(18) 0.0124(15) -0.0006(13) 0.0026(13) -0.0004(13)
C25 0.0130(15) 0.0126(16) 0.0108(14) -0.0012(13) 0.0017(12) -0.0033(12)
C26 0.0135(16) 0.0180(18) 0.0158(15) 0.0002(13) 0.0036(13) -0.0008(13)
C27 0.0174(17) 0.0177(18) 0.0153(15) 0.0027(14) -0.0035(13) -0.0009(13)
C28 0.0241(18) 0.0160(18) 0.0100(14) 0.0010(13) 0.0020(13) -0.0059(14)
C29 0.0160(16) 0.0168(18) 0.0153(15) -0.0035(13) 0.0069(13) -0.0028(13)
C30 0.0127(15) 0.0146(17) 0.0122(14) -0.0016(13) -0.0003(12) 0.0001(12)

loop_
_atom_type_symbol
_atom_type_description
_atom_type_scat_dispersion_real
_atom_type_scat_dispersion_imag
_atom_type_scat_source
C C 0.0033 0.0016 'International Tables Vol C Tables 4.2.6.8 and 6.1.1.4'
H H 0.0000 0.0000 'International Tables Vol C Tables 4.2.6.8 and 6.1.1.4'
N N 0.0061 0.0033 'International Tables Vol C Tables 4.2.6.8 and 6.1.1.4'
S S 0.1246 0.1234 'International Tables Vol C Tables 4.2.6.8 and 6.1.1.4'
Cu Cu 0.3201 1.2651 'International Tables Vol C Tables 4.2.6.8 and 6.1.1.4'
Cl Cl 0.1484 0.1585 'International Tables Vol C Tables 4.2.6.8 and 6.1.1.4'

loop_
_geom_angle_atom_site_label_1
_geom_angle_atom_site_label_2
_geom_angle_atom_site_label_3
_geom_angle
N2 Cu1 N3 76.92(10)
N2 Cu1 N1 76.44(10)
N3 Cu1 N1 153.36(9)
N2 Cu1 Cl1 170.33(8)
N3 Cu1 Cl1 102.44(7)
N1 Cu1 Cl1 103.83(7)
C7 S1 C1 89.41(14)
C12 S2 C13 89.68(14)
C7 N1 C6 111.0(2)
C7 N1 Cu1 111.40(19)
C6 N1 Cu1 136.9(2)
C11 N2 C8 109.8(2)
C11 N2 Cu1 124.8(2)
C8 N2 Cu1 125.3(2)
C12 N3 C18 111.1(2)
C12 N3 Cu1 110.79(19)
C18 N3 Cu1 138.13(19)
C6 C1 C2 121.5(3)
C6 C1 S1 110.2(2)
C2 C1 S1 128.3(2)
C3 C2 C1 117.6(3)
C2 C3 C4 121.4(3)
C5 C4 C3 121.2(3)
C4 C5 C6 118.4(3)
N1 C6 C5 126.2(3)
N1 C6 C1 113.9(3)
C5 C6 C1 119.9(3)
N1 C7 C8 116.4(3)
N1 C7 S1 115.4(2)
C8 C7 S1 128.1(2)
N2 C8 C9 109.0(3)
N2 C8 C7 109.8(3)
C9 C8 C7 141.2(3)
C8 C9 C10 105.8(3)
C8 C9 C19 126.4(3)
C10 C9 C19 127.4(3)
C11 C10 C9 106.2(2)
C11 C10 C25 126.7(3)
C9 C10 C25 127.0(3)
N2 C11 C10 109.2(3)
N2 C11 C12 110.2(2)
C10 C11 C12 140.4(3)
N3 C12 C11 117.3(3)
N3 C12 S2 115.1(2)
C11 C12 S2 127.6(2)
C14 C13 C18 122.4(3)
C14 C13 S2 127.7(2)
C18 C13 S2 110.0(2)
C15 C14 C13 117.5(3)
C14 C15 C16 121.1(3)
C17 C16 C15 121.1(3)
C16 C17 C18 118.2(3)
C17 C18 N3 126.2(3)
C17 C18 C13 119.7(3)
N3 C18 C13 114.2(3)
C20 C19 C24 118.0(3)
C20 C19 C9 121.7(3)
C24 C19 C9 120.2(3)
C19 C20 C21 121.0(3)
C22 C21 C20 119.8(3)
C21 C22 C23 120.3(3)
C22 C23 C24 119.8(3)
C23 C24 C19 121.1(3)
C26 C25 C30 118.6(3)
C26 C25 C10 120.2(3)
C30 C25 C10 121.2(3)
C27 C26 C25 120.8(3)
C28 C27 C26 120.2(3)
C27 C28 C29 119.7(3)
C28 C29 C30 120.2(3)
C29 C30 C25 120.3(3)

loop_
_geom_bond_atom_site_label_1
_geom_bond_atom_site_label_2
_geom_bond_distance
Cu1 N2 1.868(2)
Cu1 N3 2.163(2)
Cu1 N1 2.170(2)
Cu1 Cl1 2.1742(8)
S1 C7 1.729(3)
S1 C1 1.735(3)
S2 C12 1.726(3)
S2 C13 1.742(3)
N1 C7 1.328(4)
N1 C6 1.391(4)
N2 C11 1.347(4)
N2 C8 1.352(4)
N3 C12 1.332(4)
N3 C18 1.393(4)
C1 C6 1.404(4)
C1 C2 1.405(4)
C2 C3 1.375(4)
C3 C4 1.404(4)
C4 C5 1.382(4)
C5 C6 1.399(4)
C7 C8 1.457(4)
C8 C9 1.413(4)
C9 C10 1.430(4)
C9 C19 1.476(4)
C10 C11 1.408(4)
C10 C25 1.483(4)
C11 C12 1.441(4)
C13 C14 1.389(4)
C13 C18 1.398(4)
C14 C15 1.372(4)
C15 C16 1.406(4)
C16 C17 1.389(4)
C17 C18 1.391(4)
C19 C20 1.391(4)
C19 C24 1.403(4)
C20 C21 1.397(4)
C21 C22 1.382(4)
C22 C23 1.382(4)
C23 C24 1.388(4)
C25 C26 1.395(4)
C25 C30 1.397(4)
C26 C27 1.389(4)
C27 C28 1.384(4)
C28 C29 1.388(4)
C29 C30 1.396(4)
